data_4105812
loop_
_publ_author_name
'Liban M. A. Saleh'
'Krishna Hassomal Birjkumar'
'Andrey V. Protchenko'
'Andrew D. Schwarz'
'Simon Aldridge'
'Cameron Jones'
'Nikolas Kaltsoyannis'
'Philip Mountford'

_publ_contact_author
;
 Prof P. Mountford           
 Chemistry Research Laboratory
 Mansfield Road
 Oxford
 OX1 3TA
 UK
;
_publ_contact_author_email Philip.Mountford@chem.ox.ac.uk
_publ_contact_author_fax '+44 1865 285141'
_publ_contact_author_phone '+44 1865 285140'
_publ_section_title
;
 Group 3 and Lanthanide Boryl Compounds: Syntheses, Structures, and
 Bonding Analyses of Sc-B, Y-B, and Lu-B \s-Coordinated NHC Analogues
;
_journal_name_full 'Journal of the American Chemical Society'
_journal_page_first 3836
_journal_page_last 3839
_journal_paper_doi 10.1021/ja2007092
_journal_volume 133
_journal_year 2011
_chemical_absolute_configuration ad
_chemical_formula_moiety 'C42 H74 B1 Lu1 N2 O2 Si2'
_chemical_formula_sum 'C42 H74 B Lu N2 O2 Si2'
_chemical_formula_weight 881.01
_chemical_name_systematic
;
Lu{BN2Ar2C2H2}(CH2SiMe3)2(THF)2
;
_space_group_IT_number 4
_symmetry_cell_setting monoclinic
_symmetry_space_group_name_Hall 'P 2yb'
_symmetry_space_group_name_H-M 'P 1 21 1'
_atom_sites_solution_hydrogens geom
_atom_sites_solution_primary direct
_atom_sites_solution_secondary difmap
_cell_angle_alpha 90
_cell_angle_beta 102.152(2)
_cell_angle_gamma 90
_cell_formula_units_Z 2
_cell_length_a 10.3787(3)
_cell_length_b 18.8034(4)
_cell_length_c 12.3583(3)
_cell_measurement_reflns_used 27760
_cell_measurement_temperature 293
_cell_measurement_theta_max 77
_cell_measurement_theta_min 4
_cell_volume 2357.74(10)
_computing_cell_refinement 'CrysAlis RED, (Oxford Diffraction, 2002)'
_computing_data_collection 'Gemini, (Oxford Diffraction, 2006)'
_computing_data_reduction 'CrysAlis RED, (Oxford Diffraction, 2002)'
_computing_molecular_graphics 'CAMERON (Watkin et al., 1996)'
_computing_publication_material 'CRYSTALS (Betteridge et al., 2003)'
_computing_structure_refinement 'CRYSTALS (Betteridge et al., 2003)'
_computing_structure_solution 'SIR92 (Altomare et al., 1994)'
_diffrn_ambient_temperature 293
_diffrn_measured_fraction_theta_full 0.999
_diffrn_measured_fraction_theta_max 0.985
_diffrn_measurement_device Area
_diffrn_measurement_device_type 'Oxford Diffraction Gemini'
_diffrn_measurement_method \w
_diffrn_radiation_monochromator graphite
_diffrn_radiation_type 'Cu K\a'
_diffrn_radiation_wavelength 1.54184
_diffrn_reflns_av_R_equivalents 0.102
_diffrn_reflns_limit_h_max 13
_diffrn_reflns_limit_h_min -12
_diffrn_reflns_limit_k_max 23
_diffrn_reflns_limit_k_min -21
_diffrn_reflns_limit_l_max 15
_diffrn_reflns_limit_l_min -15
_diffrn_reflns_number 47778
_diffrn_reflns_theta_full 74.498
_diffrn_reflns_theta_max 76.802
_diffrn_reflns_theta_min 3.659
_diffrn_standards_number 0
_exptl_absorpt_coefficient_mu 4.730
_exptl_absorpt_correction_T_max 0.79
_exptl_absorpt_correction_T_min 0.58
_exptl_absorpt_correction_type multi-scan
_exptl_absorpt_process_details 'DENZO/SCALEPACK (Otwinowski & Minor, 1997)'
_exptl_crystal_colour colourless
_exptl_crystal_density_diffrn 1.241
_exptl_crystal_description block
_exptl_crystal_F_000 920
_exptl_crystal_size_max 0.050
_exptl_crystal_size_mid 0.050
_exptl_crystal_size_min 0.050
_refine_diff_density_max 2.19
_refine_diff_density_min -1.08
_refine_ls_abs_structure_details 'Flack (1983), 3206 Friedel-pairs'
_refine_ls_abs_structure_Flack 0.000(15)
_refine_ls_extinction_method none
_refine_ls_goodness_of_fit_ref 1.0610
_refine_ls_hydrogen_treatment constr
_refine_ls_matrix_type full
_refine_ls_number_parameters 479
_refine_ls_number_reflns 7767
_refine_ls_number_restraints 89
_refine_ls_R_factor_all 0.0631
_refine_ls_R_factor_gt 0.0586
_refine_ls_shift/su_max 0.0003484
_refine_ls_shift/su_mean 0.0000075
_refine_ls_structure_factor_coef F
_refine_ls_weighting_details
;
 Method, part 1, Chebychev polynomial, (Watkin, 1994, Prince, 1982) 
 [weight] = 1.0/[A~0~*T~0~(x)+A~1~*T~1~(x) ... +A~n-1~]*T~n-1~(x)] 
 where A~i~ are the Chebychev coefficients listed below and x= Fcalc/Fmax 
 Method = Robust Weighting (Prince, 1982) 
 W = [weight] * [1-(deltaF/6*sigmaF)^2^]^2^ 
 A~i~ are: 
 32.5 -26.5 23.4 
;
_refine_ls_weighting_scheme calc
_refine_ls_wR_factor_all 0.0733
_refine_ls_wR_factor_gt 0.0688
_refine_ls_wR_factor_ref 0.0662
_reflns_limit_h_max 12
_reflns_limit_h_min -13
_reflns_limit_k_max 23
_reflns_limit_k_min -21
_reflns_limit_l_max 15
_reflns_limit_l_min 0
_reflns_number_gt 8176
_reflns_number_total 8992
_reflns_threshold_expression I>2.0\s(I)
_oxford_diffrn_Wilson_B_factor 2.59
_oxford_diffrn_Wilson_scale 0.09
_oxford_refine_ls_r_factor_ref 0.0563
_oxford_refine_ls_scale 3.615(6)
_oxford_reflns_number_all 8954
_oxford_reflns_threshold_expression_ref I>3.0\s(I)
_cod_data_source_file ja2007092_si_002_3.cif
_cod_data_source_block COMPOUND_3_Lu
_cod_original_sg_symbol_H-M 'P 1 21 1 '
_cod_original_formula_sum 'C42 H74 B1 Lu1 N2 O2 Si2'
_cod_database_code 4105812

loop_
_symmetry_equiv_pos_as_xyz
x,y,z
-x,y+1/2,-z

loop_
_atom_site_label
_atom_site_type_symbol
_atom_site_fract_x
_atom_site_fract_y
_atom_site_fract_z
_atom_site_U_iso_or_equiv
_atom_site_occupancy
_atom_site_adp_type
_atom_site_refinement_flags_posn
_atom_site_refinement_flags_adp
Lu1 Lu -0.28984(3) -0.69101(8) -0.26847(2) 0.0285 1.0000 Uani . U
O1 O -0.4046(6) -0.7780(3) -0.1955(5) 0.0444 1.0000 Uani D U
O2 O -0.2146(5) -0.6464(3) -0.4184(4) 0.0342 1.0000 Uani . .
B1 B -0.2125(7) -0.6032(4) -0.1103(6) 0.0237 1.0000 Uani . .
N1 N -0.1761(6) -0.5268(3) -0.1155(5) 0.0304 1.0000 Uani . .
N2 N -0.1969(6) -0.6101(3) 0.0116(5) 0.0292 1.0000 Uani . .
C1 C -0.1444(9) -0.4971(4) -0.0094(6) 0.0385 1.0000 Uani . .
C2 C -0.1576(10) -0.5472(4) 0.0645(6) 0.0433 1.0000 Uani . .
C3 C -0.1591(7) -0.4855(4) -0.2058(5) 0.0262 1.0000 Uani . .
C4 C -0.2644(7) -0.4444(4) -0.2662(6) 0.0296 1.0000 Uani . .
C5 C -0.2413(8) -0.4012(4) -0.3509(7) 0.0382 1.0000 Uani . .
C6 C -0.1200(9) -0.3986(5) -0.3789(7) 0.0397 1.0000 Uani . .
C7 C -0.0175(8) -0.4392(4) -0.3209(6) 0.0355 1.0000 Uani . .
C8 C -0.0337(7) -0.4820(4) -0.2330(6) 0.0303 1.0000 Uani . .
C9 C 0.0807(7) -0.5271(4) -0.1722(7) 0.0382 1.0000 Uani . .
C10 C 0.1927(10) -0.4807(6) -0.1132(9) 0.0610 1.0000 Uani . .
C11 C 0.1279(11) -0.5786(7) -0.2519(10) 0.0689 1.0000 Uani . .
C12 C -0.4016(8) -0.4470(5) -0.2378(8) 0.0431 1.0000 Uani . .
C13 C -0.5125(9) -0.4380(5) -0.3368(9) 0.0504 1.0000 Uani . .
C14 C -0.4109(11) -0.3911(7) -0.1525(10) 0.0659 1.0000 Uani . .
C15 C -0.2190(7) -0.6707(4) 0.0754(6) 0.0300 1.0000 Uani . .
C16 C -0.3422(7) -0.6773(5) 0.1048(6) 0.0360 1.0000 Uani . .
C17 C -0.3590(8) -0.7335(4) 0.1733(7) 0.0397 1.0000 Uani . .
C18 C -0.2590(9) -0.7819(5) 0.2109(7) 0.0444 1.0000 Uani . .
C19 C -0.1425(8) -0.7761(4) 0.1779(7) 0.0404 1.0000 Uani . .
C20 C -0.1197(7) -0.7202(4) 0.1105(6) 0.0313 1.0000 Uani . .
C21 C 0.0141(8) -0.7133(4) 0.0778(7) 0.0407 1.0000 Uani . .
C22 C 0.0751(9) -0.7853(6) 0.0594(9) 0.0534 1.0000 Uani . .
C23 C 0.1102(10) -0.6710(6) 0.1647(11) 0.0730 1.0000 Uani . .
C24 C -0.4550(9) -0.6268(5) 0.0639(8) 0.0451 1.0000 Uani . .
C25 C -0.5018(13) -0.5869(6) 0.1569(10) 0.0674 1.0000 Uani . .
C26 C -0.5731(10) -0.6660(7) -0.0071(10) 0.0704 1.0000 Uani . .
C27 C -0.3582(10) -0.8213(5) -0.0983(8) 0.0487 1.0000 Uani . U
C28 C -0.4650(12) -0.8761(6) -0.1028(9) 0.0677 1.0000 Uani D U
C29 C -0.510(3) -0.8869(13) -0.2247(11) 0.0599 0.5000 Uani D U
C30 C -0.504(2) -0.8162(12) -0.2781(15) 0.0488 0.5000 Uani D U
C31 C -0.1482(8) -0.6852(8) -0.4937(7) 0.0453 1.0000 Uani . .
C32 C -0.1290(13) -0.6361(6) -0.5828(10) 0.0677 1.0000 Uani D U
C33 C -0.153(2) -0.5646(7) -0.5405(16) 0.0547 0.5000 Uani D U
C34 C -0.2527(11) -0.5771(5) -0.4698(8) 0.0537 1.0000 Uani D U
C35 C -0.5004(8) -0.6501(5) -0.3556(7) 0.0398 1.0000 Uani . .
C36 C -0.1211(8) -0.7759(4) -0.2564(7) 0.0382 1.0000 Uani . .
C37 C 0.0979(12) -0.8839(7) -0.2885(14) 0.0784 1.0000 Uani . .
C38 C -0.1582(14) -0.8785(6) -0.4563(8) 0.0634 1.0000 Uani . .
C39 C -0.1515(13) -0.9387(6) -0.2294(10) 0.0586 1.0000 Uani . .
C40 C -0.7661(10) -0.7178(6) -0.4711(10) 0.0646 1.0000 Uani . .
C41 C -0.5371(9) -0.7229(5) -0.5829(8) 0.0489 1.0000 Uani . .
C42 C -0.6696(14) -0.5831(6) -0.5713(10) 0.0738 1.0000 Uani . .
C291 C -0.538(3) -0.8849(15) -0.2187(14) 0.0697 0.5000 Uani D U
C301 C -0.5326(16) -0.8086(14) -0.251(2) 0.0578 0.5000 Uani D U
C331 C -0.228(2) -0.5789(11) -0.5841(12) 0.0656 0.5000 Uani D U
Si1 Si -0.6144(2) -0.66653(14) -0.48830(19) 0.0389 1.0000 Uani . .
Si2 Si -0.0856(2) -0.86526(15) -0.3065(2) 0.0410 1.0000 Uani . .
H11 H -0.1167 -0.4494 0.0070 0.0474 1.0000 Uiso R .
H21 H -0.1425 -0.5403 0.1424 0.0515 1.0000 Uiso R .
H51 H -0.3105 -0.3720 -0.3898 0.0481 1.0000 Uiso R .
H61 H -0.1077 -0.3693 -0.4385 0.0496 1.0000 Uiso R .
H71 H 0.0656 -0.4380 -0.3417 0.0428 1.0000 Uiso R .
H91 H 0.0511 -0.5543 -0.1174 0.0489 1.0000 Uiso R .
H101 H 0.2637 -0.5092 -0.0755 0.0779 1.0000 Uiso R .
H102 H 0.2218 -0.4521 -0.1668 0.0779 1.0000 Uiso R .
H103 H 0.1626 -0.4510 -0.0616 0.0779 1.0000 Uiso R .
H111 H 0.1991 -0.6061 -0.2121 0.0903 1.0000 Uiso R .
H112 H 0.0579 -0.6093 -0.2849 0.0903 1.0000 Uiso R .
H113 H 0.1567 -0.5522 -0.3080 0.0903 1.0000 Uiso R .
H121 H -0.4112 -0.4921 -0.2059 0.0520 1.0000 Uiso R .
H131 H -0.5945 -0.4401 -0.3143 0.0646 1.0000 Uiso R .
H132 H -0.5087 -0.4749 -0.3885 0.0646 1.0000 Uiso R .
H133 H -0.5042 -0.3932 -0.3703 0.0646 1.0000 Uiso R .
H141 H -0.4952 -0.3927 -0.1340 0.0788 1.0000 Uiso R .
H142 H -0.3447 -0.3995 -0.0880 0.0788 1.0000 Uiso R .
H143 H -0.3978 -0.3456 -0.1817 0.0788 1.0000 Uiso R .
H171 H -0.4399 -0.7380 0.1971 0.0493 1.0000 Uiso R .
H181 H -0.2726 -0.8196 0.2584 0.0553 1.0000 Uiso R .
H191 H -0.0756 -0.8105 0.2020 0.0478 1.0000 Uiso R .
H211 H 0.0020 -0.6868 0.0108 0.0498 1.0000 Uiso R .
H221 H 0.1577 -0.7781 0.0395 0.0708 1.0000 Uiso R .
H222 H 0.0874 -0.8126 0.1255 0.0708 1.0000 Uiso R .
H223 H 0.0176 -0.8100 0.0016 0.0708 1.0000 Uiso R .
H231 H 0.1930 -0.6665 0.1441 0.0852 1.0000 Uiso R .
H232 H 0.1213 -0.6960 0.2328 0.0852 1.0000 Uiso R .
H233 H 0.0754 -0.6251 0.1729 0.0852 1.0000 Uiso R .
H241 H -0.4261 -0.5927 0.0174 0.0571 1.0000 Uiso R .
H251 H -0.5713 -0.5551 0.1268 0.0870 1.0000 Uiso R .
H252 H -0.5324 -0.6207 0.2029 0.0870 1.0000 Uiso R .
H253 H -0.4303 -0.5609 0.1995 0.0870 1.0000 Uiso R .
H261 H -0.6432 -0.6338 -0.0338 0.0899 1.0000 Uiso R .
H262 H -0.6015 -0.7006 0.0387 0.0899 1.0000 Uiso R .
H263 H -0.5477 -0.6888 -0.0679 0.0899 1.0000 Uiso R .
H271 H -0.2759 -0.8425 -0.1011 0.0635 1.0000 Uiso R .
H272 H -0.3492 -0.7939 -0.0325 0.0635 1.0000 Uiso R .
H281 H -0.4309 -0.9185 -0.0655 0.0826 1.0000 Uiso R .
H282 H -0.5360 -0.8590 -0.0725 0.0826 1.0000 Uiso R .
H291 H -0.5956 -0.9077 -0.2419 0.0763 0.5000 Uiso R .
H292 H -0.4495 -0.9172 -0.2499 0.0763 0.5000 Uiso R .
H301 H -0.4802 -0.8187 -0.3480 0.0628 0.5000 Uiso R .
H302 H -0.5886 -0.7944 -0.2867 0.0628 0.5000 Uiso R .
H311 H -0.2002 -0.7247 -0.5248 0.0579 1.0000 Uiso R .
H312 H -0.0651 -0.7016 -0.4537 0.0579 1.0000 Uiso R .
H321 H -0.1925 -0.6442 -0.6492 0.0882 1.0000 Uiso R .
H322 H -0.0429 -0.6409 -0.5971 0.0882 1.0000 Uiso R .
H331 H -0.1788 -0.5301 -0.5972 0.0805 0.5000 Uiso R .
H332 H -0.0743 -0.5497 -0.4921 0.0805 0.5000 Uiso R .
H341 H -0.3373 -0.5788 -0.5176 0.0748 1.0000 Uiso R .
H342 H -0.2518 -0.5412 -0.4157 0.0748 1.0000 Uiso R .
H351 H -0.5523 -0.6616 -0.3033 0.0473 1.0000 Uiso R .
H352 H -0.4885 -0.6000 -0.3570 0.0473 1.0000 Uiso R .
H361 H -0.0976 -0.7830 -0.1786 0.0495 1.0000 Uiso R .
H362 H -0.0549 -0.7485 -0.2797 0.0495 1.0000 Uiso R .
H371 H 0.1097 -0.9302 -0.3157 0.1031 1.0000 Uiso R .
H372 H 0.1403 -0.8811 -0.2126 0.1031 1.0000 Uiso R .
H373 H 0.1352 -0.8498 -0.3296 0.1031 1.0000 Uiso R .
H381 H -0.1386 -0.9248 -0.4790 0.0780 1.0000 Uiso R .
H382 H -0.2510 -0.8730 -0.4666 0.0780 1.0000 Uiso R .
H383 H -0.1244 -0.8440 -0.4992 0.0780 1.0000 Uiso R .
H391 H -0.1320 -0.9834 -0.2580 0.0761 1.0000 Uiso R .
H392 H -0.2443 -0.9335 -0.2394 0.0761 1.0000 Uiso R .
H393 H -0.1124 -0.9362 -0.1528 0.0761 1.0000 Uiso R .
H401 H -0.8214 -0.7253 -0.5418 0.0809 1.0000 Uiso R .
H402 H -0.7403 -0.7623 -0.4372 0.0809 1.0000 Uiso R .
H403 H -0.8128 -0.6914 -0.4261 0.0809 1.0000 Uiso R .
H411 H -0.5992 -0.7304 -0.6503 0.0606 1.0000 Uiso R .
H412 H -0.5121 -0.7675 -0.5486 0.0606 1.0000 Uiso R .
H413 H -0.4615 -0.6997 -0.5979 0.0606 1.0000 Uiso R .
H421 H -0.7276 -0.5956 -0.6389 0.0961 1.0000 Uiso R .
H422 H -0.7146 -0.5536 -0.5291 0.0961 1.0000 Uiso R .
H423 H -0.5958 -0.5583 -0.5868 0.0961 1.0000 Uiso R .
H2911 H -0.6258 -0.8998 -0.2186 0.0866 0.5000 Uiso R .
H2912 H -0.5010 -0.9156 -0.2649 0.0866 0.5000 Uiso R .
H3011 H -0.5458 -0.8041 -0.3287 0.0751 0.5000 Uiso R .
H3012 H -0.5986 -0.7825 -0.2249 0.0751 0.5000 Uiso R .
H3311 H -0.3020 -0.5784 -0.6444 0.0842 0.5000 Uiso R .
H3312 H -0.1772 -0.5371 -0.5862 0.0842 0.5000 Uiso R .

loop_
_atom_site_aniso_label
_atom_site_aniso_U_11
_atom_site_aniso_U_22
_atom_site_aniso_U_33
_atom_site_aniso_U_23
_atom_site_aniso_U_13
_atom_site_aniso_U_12
Lu1 0.03308(14) 0.02091(15) 0.03184(14) -0.0015(2) 0.00792(9) -0.0011(2)
O1 0.046(3) 0.035(3) 0.052(3) 0.011(2) 0.008(2) -0.006(2)
O2 0.043(3) 0.032(3) 0.035(3) 0.008(2) 0.023(2) 0.001(2)
B1 0.029(3) 0.021(4) 0.025(3) 0.003(3) 0.015(3) 0.003(3)
N1 0.043(3) 0.018(3) 0.030(3) -0.003(2) 0.009(2) -0.005(2)
N2 0.044(3) 0.020(3) 0.026(3) 0.002(2) 0.012(2) -0.004(2)
C1 0.064(5) 0.025(4) 0.028(3) -0.005(3) 0.012(3) -0.005(3)
C2 0.072(6) 0.030(4) 0.027(3) -0.005(3) 0.010(3) -0.017(4)
C3 0.038(3) 0.015(3) 0.027(3) -0.005(3) 0.011(2) -0.003(3)
C4 0.037(4) 0.013(3) 0.038(4) 0.003(3) 0.007(3) 0.002(3)
C5 0.047(4) 0.026(4) 0.042(4) 0.003(3) 0.011(3) 0.010(3)
C6 0.052(4) 0.033(4) 0.035(4) 0.005(3) 0.012(3) -0.007(3)
C7 0.040(4) 0.031(4) 0.040(4) 0.001(3) 0.018(3) -0.002(3)
C8 0.033(3) 0.023(3) 0.035(3) -0.004(3) 0.008(3) -0.005(3)
C9 0.037(4) 0.029(4) 0.048(4) 0.001(3) 0.007(3) 0.003(3)
C10 0.059(6) 0.043(6) 0.069(6) -0.005(5) -0.013(5) 0.001(4)
C11 0.063(6) 0.059(7) 0.077(7) -0.026(6) -0.004(5) 0.023(5)
C12 0.042(4) 0.028(4) 0.063(5) 0.007(4) 0.021(4) 0.008(3)
C13 0.042(4) 0.040(5) 0.070(6) 0.001(4) 0.014(4) -0.004(4)
C14 0.054(5) 0.081(9) 0.068(7) -0.016(6) 0.024(5) 0.007(5)
C15 0.041(4) 0.022(4) 0.027(3) 0.001(2) 0.007(3) -0.005(2)
C16 0.038(3) 0.036(7) 0.035(3) 0.005(3) 0.010(3) -0.001(3)
C17 0.048(4) 0.034(4) 0.041(4) 0.013(3) 0.020(3) -0.004(3)
C18 0.053(5) 0.034(5) 0.047(4) 0.014(4) 0.015(4) -0.008(4)
C19 0.048(4) 0.025(4) 0.046(4) 0.009(3) 0.004(3) 0.002(3)
C20 0.034(4) 0.033(4) 0.027(3) 0.001(3) 0.006(3) -0.005(3)
C21 0.038(4) 0.038(5) 0.047(4) 0.004(3) 0.011(3) 0.001(3)
C22 0.046(5) 0.053(6) 0.061(6) 0.003(4) 0.011(4) 0.012(4)
C23 0.047(5) 0.072(10) 0.101(9) -0.028(6) 0.018(5) -0.017(5)
C24 0.051(4) 0.037(5) 0.052(5) 0.006(4) 0.022(4) 0.007(4)
C25 0.091(8) 0.046(6) 0.066(7) -0.005(5) 0.019(6) 0.017(6)
C26 0.054(5) 0.074(8) 0.078(7) -0.002(5) 0.000(5) 0.025(5)
C27 0.062(4) 0.036(4) 0.051(4) 0.006(3) 0.020(4) -0.001(4)
C28 0.075(5) 0.050(5) 0.081(5) 0.018(4) 0.024(4) -0.018(4)
C29 0.054(8) 0.045(7) 0.081(7) 0.011(7) 0.016(6) -0.013(7)
C30 0.048(7) 0.038(7) 0.059(7) 0.014(6) 0.008(6) -0.018(6)
C31 0.051(4) 0.040(5) 0.051(4) 0.010(6) 0.026(3) 0.002(6)
C32 0.089(6) 0.062(6) 0.061(5) 0.016(4) 0.036(5) 0.006(5)
C33 0.081(7) 0.041(6) 0.048(6) 0.016(6) 0.026(6) -0.005(6)
C34 0.079(6) 0.034(4) 0.049(4) 0.006(3) 0.018(4) 0.000(4)
C35 0.040(4) 0.032(5) 0.042(4) -0.004(3) -0.003(3) 0.004(3)
C36 0.049(4) 0.022(4) 0.044(4) 0.001(3) 0.010(3) 0.007(3)
C37 0.056(6) 0.059(7) 0.125(11) 0.011(7) 0.031(7) 0.020(5)
C38 0.102(8) 0.042(6) 0.051(5) -0.015(4) 0.026(5) 0.009(5)
C39 0.079(8) 0.033(5) 0.067(6) 0.003(4) 0.025(5) -0.002(5)
C40 0.045(5) 0.081(8) 0.069(6) -0.018(5) 0.014(4) -0.005(4)
C41 0.046(4) 0.050(5) 0.053(5) -0.004(4) 0.014(4) -0.011(4)
C42 0.098(9) 0.043(6) 0.061(6) -0.001(5) -0.026(6) 0.008(6)
C291 0.060(8) 0.052(7) 0.094(8) 0.021(7) 0.009(7) -0.020(7)
C301 0.048(7) 0.048(7) 0.076(8) 0.014(7) 0.010(6) -0.017(6)
C331 0.092(8) 0.052(7) 0.057(7) 0.015(6) 0.026(6) 0.001(7)
Si1 0.0378(10) 0.0314(11) 0.0445(11) -0.0074(8) 0.0021(8) 0.0025(7)
Si2 0.0481(11) 0.0321(12) 0.0459(12) -0.0033(9) 0.0167(9) 0.0071(9)

loop_
_atom_type_symbol
_atom_type_scat_dispersion_real
_atom_type_scat_dispersion_imag
_atom_type_scat_Cromer_Mann_a1
_atom_type_scat_Cromer_Mann_b1
_atom_type_scat_Cromer_Mann_a2
_atom_type_scat_Cromer_Mann_b2
_atom_type_scat_Cromer_Mann_a3
_atom_type_scat_Cromer_Mann_b3
_atom_type_scat_Cromer_Mann_a4
_atom_type_scat_Cromer_Mann_b4
_atom_type_scat_Cromer_Mann_c
_atom_type_scat_source
C 0.0181 0.0091 2.3100 20.8439 1.0200 10.2075 1.5886 0.5687 0.8650 51.6512 0.2156 'International Tables Vol C 4.2.6.8 and 6.1.1.4'
H 0.0000 0.0000 0.4930 10.5109 0.3229 26.1257 0.1402 3.1424 0.0408 57.7998 0.0030 'International Tables Vol C 4.2.6.8 and 6.1.1.4'
B 0.0090 0.0039 2.0545 23.2185 1.3326 1.0210 1.0979 60.3498 0.7068 0.1403 -0.1932 'International Tables Vol C 4.2.6.8 and 6.1.1.4'
N 0.0311 0.0180 12.2126 0.0057 3.1322 9.8933 2.0125 28.9975 1.1663 0.5826 -11.5290 'International Tables Vol C 4.2.6.8 and 6.1.1.4'
O 0.0492 0.0322 3.0485 13.2771 2.2868 5.7011 1.5463 0.3239 0.8670 32.9089 0.2508 'International Tables Vol C 4.2.6.8 and 6.1.1.4'
Si 0.2541 0.3302 6.2915 2.4386 3.0353 32.3337 1.9891 0.6785 1.5410 81.6937 1.1407 'International Tables Vol C 4.2.6.8 and 6.1.1.4'
Lu -6.6179 4.6937 28.9476 1.9018 15.2208 9.9852 15.1000 0.2610 3.7160 84.3298 7.9763 'International Tables Vol C 4.2.6.8 and 6.1.1.4'

loop_
_geom_angle_atom_site_label_1
_geom_angle_atom_site_label_2
_geom_angle_atom_site_label_3
_geom_angle
_geom_angle_publ_flag
O1 Lu1 O2 148.9(2) yes
O1 Lu1 B1 105.3(2) yes
O2 Lu1 B1 105.9(2) yes
O1 Lu1 C35 84.6(3) yes
O2 Lu1 C35 87.3(3) yes
B1 Lu1 C35 104.5(3) yes
O1 Lu1 C36 86.2(3) yes
O2 Lu1 C36 85.7(2) yes
B1 Lu1 C36 106.3(3) yes
C35 Lu1 C36 149.2(3) yes
Lu1 O1 C27 127.7(5) yes
Lu1 O1 C30 114.6(9) yes
C27 O1 C30 111.3(10) yes
Lu1 O1 C301 125.6(11) yes
C27 O1 C301 105.9(12) yes
C30 O1 C301 20.0(13) yes
Lu1 O2 C31 127.7(6) yes
Lu1 O2 C34 124.3(4) yes
C31 O2 C34 106.7(7) yes
Lu1 B1 N1 129.2(5) yes
Lu1 B1 N2 132.0(5) yes
N1 B1 N2 98.8(6) yes
B1 N1 C1 110.9(6) yes
B1 N1 C3 130.1(6) yes
C1 N1 C3 118.7(6) yes
B1 N2 C2 111.5(6) yes
B1 N2 C15 129.1(6) yes
C2 N2 C15 119.4(6) yes
N1 C1 C2 108.7(7) yes
N1 C1 H11 125.3 no
C2 C1 H11 126.0 no
N2 C2 C1 110.1(7) yes
N2 C2 H21 124.7 no
C1 C2 H21 125.1 no
N1 C3 C4 120.7(6) yes
N1 C3 C8 119.4(6) yes
C4 C3 C8 119.8(7) yes
C3 C4 C5 118.8(7) yes
C3 C4 C12 120.8(6) yes
C5 C4 C12 120.4(7) yes
C4 C5 C6 121.6(7) yes
C4 C5 H51 119.2 no
C6 C5 H51 119.1 no
C5 C6 C7 119.7(7) yes
C5 C6 H61 119.8 no
C7 C6 H61 120.5 no
C6 C7 C8 121.2(7) yes
C6 C7 H71 119.3 no
C8 C7 H71 119.4 no
C3 C8 C7 118.8(7) yes
C3 C8 C9 121.3(7) yes
C7 C8 C9 119.8(7) yes
C8 C9 C10 111.0(7) yes
C8 C9 C11 110.8(7) yes
C10 C9 C11 110.9(8) yes
C8 C9 H91 108.4 no
C10 C9 H91 107.4 no
C11 C9 H91 108.3 no
C9 C10 H101 110.4 no
C9 C10 H102 108.4 no
H101 C10 H102 109.5 no
C9 C10 H103 109.6 no
H101 C10 H103 109.5 no
H102 C10 H103 109.5 no
C9 C11 H111 109.2 no
C9 C11 H112 109.9 no
H111 C11 H112 109.5 no
C9 C11 H113 109.3 no
H111 C11 H113 109.5 no
H112 C11 H113 109.5 no
C4 C12 C13 113.5(7) yes
C4 C12 C14 109.7(8) yes
C13 C12 C14 109.9(8) yes
C4 C12 H121 107.8 no
C13 C12 H121 108.0 no
C14 C12 H121 107.8 no
C12 C13 H131 109.7 no
C12 C13 H132 109.4 no
H131 C13 H132 109.5 no
C12 C13 H133 109.3 no
H131 C13 H133 109.5 no
H132 C13 H133 109.5 no
C12 C14 H141 110.1 no
C12 C14 H142 109.2 no
H141 C14 H142 109.5 no
C12 C14 H143 109.1 no
H141 C14 H143 109.5 no
H142 C14 H143 109.5 no
N2 C15 C16 118.2(7) yes
N2 C15 C20 120.7(7) yes
C16 C15 C20 121.0(6) yes
C15 C16 C17 117.6(7) yes
C15 C16 C24 122.7(7) yes
C17 C16 C24 119.7(7) yes
C16 C17 C18 121.6(7) yes
C16 C17 H171 119.3 no
C18 C17 H171 119.1 no
C17 C18 C19 119.8(7) yes
C17 C18 H181 120.0 no
C19 C18 H181 120.2 no
C18 C19 C20 121.0(7) yes
C18 C19 H191 119.2 no
C20 C19 H191 119.8 no
C19 C20 C15 119.0(7) yes
C19 C20 C21 120.1(7) yes
C15 C20 C21 121.0(6) yes
C20 C21 C22 112.9(7) yes
C20 C21 C23 110.7(8) yes
C22 C21 C23 109.6(8) yes
C20 C21 H211 108.3 no
C22 C21 H211 108.5 no
C23 C21 H211 106.7 no
C21 C22 H221 109.6 no
C21 C22 H222 109.6 no
H221 C22 H222 109.5 no
C21 C22 H223 109.3 no
H221 C22 H223 109.5 no
H222 C22 H223 109.5 no
C21 C23 H231 110.6 no
C21 C23 H232 107.8 no
H231 C23 H232 109.5 no
C21 C23 H233 110.0 no
H231 C23 H233 109.5 no
H232 C23 H233 109.5 no
C16 C24 C25 113.7(8) yes
C16 C24 C26 111.0(8) yes
C25 C24 C26 108.7(9) yes
C16 C24 H241 107.8 no
C25 C24 H241 108.2 no
C26 C24 H241 107.0 no
C24 C25 H251 110.4 no
C24 C25 H252 108.6 no
H251 C25 H252 109.5 no
C24 C25 H253 109.4 no
H251 C25 H253 109.5 no
H252 C25 H253 109.5 no
C24 C26 H261 110.7 no
C24 C26 H262 107.4 no
H261 C26 H262 109.5 no
C24 C26 H263 110.3 no
H261 C26 H263 109.5 no
H262 C26 H263 109.5 no
O1 C27 C28 103.9(8) yes
O1 C27 H271 110.5 no
C28 C27 H271 111.8 no
O1 C27 H272 111.1 no
C28 C27 H272 110.0 no
H271 C27 H272 109.5 no
C27 C28 C29 101.7(12) yes
C27 C28 C291 109.6(13) yes
C29 C28 C291 12(2) yes
C27 C28 H281 111.1 no
C29 C28 H281 112.4 no
C291 C28 H281 116.0 no
C27 C28 H282 112.3 no
C29 C28 H282 109.7 no
C291 C28 H282 97.8 no
H281 C28 H282 109.5 no
C28 C29 C30 106.9(15) yes
C28 C29 H291 111.3 no
C30 C29 H291 113.0 no
C28 C29 H292 108.8 no
C30 C29 H292 107.3 no
H291 C29 H292 109.5 no
C28 C29 H2911 93.9 no
C30 C29 H2911 109.3 no
H291 C29 H2911 21.1 no
H292 C29 H2911 128.4 no
C29 C30 O1 102.4(14) yes
C29 C30 H301 113.6 no
O1 C30 H301 111.8 no
C29 C30 H302 108.2 no
O1 C30 H302 111.2 no
H301 C30 H302 109.5 no
O2 C31 C32 108.5(10) yes
O2 C31 H311 110.0 no
C32 C31 H311 109.9 no
O2 C31 H312 109.1 no
C32 C31 H312 109.8 no
H311 C31 H312 109.5 no
C31 C32 C33 104.1(10) yes
C31 C32 C331 104.9(10) yes
C33 C32 C331 34.8(12) yes
C31 C32 H321 111.3 no
C33 C32 H321 108.1 no
C331 C32 H321 75.8 no
C31 C32 H322 111.0 no
C33 C32 H322 112.8 no
C331 C32 H322 137.9 no
H321 C32 H322 109.5 no
C32 C33 C34 104.5(9) yes
C32 C33 H331 113.6 no
C34 C33 H331 114.6 no
C32 C33 H332 107.5 no
C34 C33 H332 106.7 no
H331 C33 H332 109.5 no
C33 C34 O2 103.6(9) yes
C33 C34 C331 34.5(12) yes
O2 C34 C331 107.9(9) yes
C33 C34 H341 107.5 no
O2 C34 H341 111.7 no
C331 C34 H341 74.3 no
C33 C34 H342 113.0 no
O2 C34 H342 111.4 no
C331 C34 H342 134.9 no
H341 C34 H342 109.5 no
Lu1 C35 Si1 135.7(4) yes
Lu1 C35 H351 102.6 no
Si1 C35 H351 102.6 no
Lu1 C35 H352 102.7 no
Si1 C35 H352 102.3 no
H351 C35 H352 109.5 no
Lu1 C36 Si2 142.3(4) yes
Lu1 C36 H361 100.8 no
Si2 C36 H361 100.7 no
Lu1 C36 H362 100.8 no
Si2 C36 H362 100.6 no
H361 C36 H362 109.5 no
Si2 C37 H371 109.1 no
Si2 C37 H372 110.4 no
H371 C37 H372 109.5 no
Si2 C37 H373 108.9 no
H371 C37 H373 109.5 no
H372 C37 H373 109.5 no
Si2 C38 H381 110.5 no
Si2 C38 H382 107.8 no
H381 C38 H382 109.5 no
Si2 C38 H383 110.1 no
H381 C38 H383 109.5 no
H382 C38 H383 109.5 no
Si2 C39 H391 109.3 no
Si2 C39 H392 108.9 no
H391 C39 H392 109.5 no
Si2 C39 H393 110.1 no
H391 C39 H393 109.5 no
H392 C39 H393 109.5 no
Si1 C40 H401 109.1 no
Si1 C40 H402 109.5 no
H401 C40 H402 109.5 no
Si1 C40 H403 109.8 no
H401 C40 H403 109.5 no
H402 C40 H403 109.5 no
Si1 C41 H411 109.2 no
Si1 C41 H412 109.4 no
H411 C41 H412 109.5 no
Si1 C41 H413 109.8 no
H411 C41 H413 109.5 no
H412 C41 H413 109.5 no
Si1 C42 H421 109.5 no
Si1 C42 H422 108.3 no
H421 C42 H422 109.5 no
Si1 C42 H423 110.6 no
H421 C42 H423 109.5 no
H422 C42 H423 109.5 no
C28 C291 C301 96.1(17) yes
C28 C291 H292 95.2 no
C301 C291 H292 108.5 no
C28 C291 H2911 109.1 no
C301 C291 H2911 112.0 no
H292 C291 H2911 129.4 no
C28 C291 H2912 117.1 no
C301 C291 H2912 112.4 no
H292 C291 H2912 23.9 no
H2911 C291 H2912 109.5 no
C291 C301 O1 109.6(17) yes
C291 C301 H3011 110.3 no
O1 C301 H3011 110.9 no
C291 C301 H3012 109.8 no
O1 C301 H3012 106.7 no
H3011 C301 H3012 109.5 no
C34 C331 C32 105.2(10) yes
C34 C331 H3311 118.3 no
C32 C331 H3311 117.2 no
C34 C331 H3312 102.4 no
C32 C331 H3312 102.1 no
H3311 C331 H3312 109.5 no
C40 Si1 C42 108.5(6) yes
C40 Si1 C41 104.9(4) yes
C42 Si1 C41 104.5(6) yes
C40 Si1 C35 112.3(5) yes
C42 Si1 C35 114.1(4) yes
C41 Si1 C35 111.8(4) yes
C37 Si2 C39 105.4(6) yes
C37 Si2 C38 106.1(6) yes
C39 Si2 C38 106.9(6) yes
C37 Si2 C36 113.1(5) yes
C39 Si2 C36 112.1(5) yes
C38 Si2 C36 112.7(4) yes
C29 H292 C291 7.7 no
C291 H2911 C29 6.8 no

loop_
_geom_bond_atom_site_label_1
_geom_bond_atom_site_label_2
_geom_bond_distance
_geom_bond_publ_flag
Lu1 O1 2.316(6) yes
Lu1 O2 2.314(5) yes
Lu1 B1 2.555(8) yes
Lu1 C35 2.354(7) yes
Lu1 C36 2.352(8) yes
O1 C27 1.447(11) yes
O1 C30 1.478(9) yes
O1 C301 1.476(9) yes
O2 C31 1.464(11) yes
O2 C34 1.467(11) yes
B1 N1 1.490(9) yes
B1 N2 1.487(9) yes
N1 C1 1.399(9) yes
N1 C3 1.401(9) yes
N2 C2 1.371(10) yes
N2 C15 1.432(9) yes
C1 C2 1.339(11) yes
C1 H11 0.950 no
C2 H21 0.950 no
C3 C4 1.416(10) yes
C3 C8 1.412(10) yes
C4 C5 1.385(11) yes
C4 C12 1.538(10) yes
C5 C6 1.375(12) yes
C5 H51 0.950 no
C6 C7 1.382(12) yes
C6 H61 0.950 no
C7 C8 1.391(10) yes
C7 H71 0.950 no
C8 C9 1.522(10) yes
C9 C10 1.512(12) yes
C9 C11 1.534(13) yes
C9 H91 0.950 no
C10 H101 0.950 no
C10 H102 0.950 no
C10 H103 0.950 no
C11 H111 0.950 no
C11 H112 0.950 no
C11 H113 0.950 no
C12 C13 1.502(13) yes
C12 C14 1.507(14) yes
C12 H121 0.950 no
C13 H131 0.950 no
C13 H132 0.950 no
C13 H133 0.950 no
C14 H141 0.950 no
C14 H142 0.950 no
C14 H143 0.950 no
C15 C16 1.406(10) yes
C15 C20 1.389(11) yes
C16 C17 1.387(10) yes
C16 C24 1.510(12) yes
C17 C18 1.386(12) yes
C17 H171 0.950 no
C18 C19 1.359(12) yes
C18 H181 0.950 no
C19 C20 1.391(10) yes
C19 H191 0.950 no
C20 C21 1.532(10) yes
C21 C22 1.532(13) yes
C21 C23 1.526(13) yes
C21 H211 0.950 no
C22 H221 0.950 no
C22 H222 0.950 no
C22 H223 0.950 no
C23 H231 0.950 no
C23 H232 0.950 no
C23 H233 0.950 no
C24 C25 1.535(14) yes
C24 C26 1.537(15) yes
C24 H241 0.950 no
C25 H251 0.950 no
C25 H252 0.950 no
C25 H253 0.950 no
C26 H261 0.950 no
C26 H262 0.950 no
C26 H263 0.950 no
C27 C28 1.506(14) yes
C27 H271 0.950 no
C27 H272 0.950 no
C28 C29 1.495(10) yes
C28 C291 1.484(10) yes
C28 H281 0.950 no
C28 H282 0.950 no
C29 C30 1.493(9) yes
C29 H291 0.950 no
C29 H292 0.950 no
C29 H2911 1.241 no
C30 H301 0.950 no
C30 H302 0.950 no
C31 C32 1.482(14) yes
C31 H311 0.950 no
C31 H312 0.950 no
C32 C33 1.484(9) yes
C32 C331 1.487(9) yes
C32 H321 0.950 no
C32 H322 0.950 no
C33 C34 1.504(9) yes
C33 H331 0.950 no
C33 H332 0.950 no
C34 C331 1.488(9) yes
C34 H341 0.950 no
C34 H342 0.950 no
C35 Si1 1.835(8) yes
C35 H351 0.950 no
C35 H352 0.950 no
C36 Si2 1.853(8) yes
C36 H361 0.950 no
C36 H362 0.950 no
C37 Si2 1.904(11) yes
C37 H371 0.950 no
C37 H372 0.950 no
C37 H373 0.950 no
C38 Si2 1.862(11) yes
C38 H381 0.950 no
C38 H382 0.950 no
C38 H383 0.950 no
C39 Si2 1.885(11) yes
C39 H391 0.950 no
C39 H392 0.950 no
C39 H393 0.950 no
C40 Si1 1.896(11) yes
C40 H401 0.950 no
C40 H402 0.950 no
C40 H403 0.950 no
C41 Si1 1.879(10) yes
C41 H411 0.950 no
C41 H412 0.950 no
C41 H413 0.950 no
C42 Si1 1.896(11) yes
C42 H421 0.950 no
C42 H422 0.950 no
C42 H423 0.950 no
C291 C301 1.492(10) yes
C291 H292 1.233 no
C291 H2911 0.950 no
C291 H2912 0.950 no
C301 H3011 0.950 no
C301 H3012 0.950 no
C331 H3311 0.950 no
C331 H3312 0.950 no
